data_7160994
loop_
_publ_author_name
'Lad, Bapurao Sudam'
'Kundu, Chayan Kumar'
'Tripathi, Sanchita'
'Katukojvala, Sreenivas'

_publ_section_title
;
 [4 + 3] Annulation of diazoenals and 3-substituted 2-oxindoles: rapid
 access to indolo-oxazepines and a 5-HT<sub>4</sub> receptor antagonist
 core.
;
_journal_issue 7
_journal_name_full 'Organic &amp; biomolecular chemistry'
_journal_page_first 1447
_journal_page_last 1451
_journal_paper_doi 10.1039/d5ob01964h
_journal_volume 24
_journal_year 2026
_chemical_formula_moiety 'C16 H19 N O3'
_chemical_formula_sum 'C16 H19 N O3'
_chemical_formula_weight 274.342
_space_group_crystal_system orthorhombic
_space_group_IT_number 61
_space_group_name_Hall '-P 2ac 2ab'
_space_group_name_H-M_alt 'P b c a'
_symmetry_Int_Tables_number 61
_atom_sites_solution_primary iterative
_audit_block_doi 10.5517/ccdc.csd.cc2ptg66
_audit_creation_date 2025-10-22
_audit_creation_method
;
Olex2 1.5
(compiled 2025.07.13 svn.rb7424aed for OlexSys, GUI svn.r7314)
;
_audit_update_record
;
2025-10-22 deposited with the CCDC.	2026-01-27 downloaded from the CCDC.
;
_cell_angle_alpha 90
_cell_angle_beta 90
_cell_angle_gamma 90
_cell_formula_units_Z 8
_cell_length_a 9.2002(4)
_cell_length_b 8.2262(3)
_cell_length_c 37.1993(15)
_cell_measurement_reflns_used 9903
_cell_measurement_temperature 100.00
_cell_measurement_theta_max 27.82
_cell_measurement_theta_min 4.31
_cell_volume 2815.3(2)
_computing_molecular_graphics 'Olex2 1.5 (Dolomanov et al., 2009)'
_computing_publication_material 'Olex2 1.5 (Dolomanov et al., 2009)'
_computing_structure_refinement 'olex2.refine 1.5 (Bourhis et al., 2015)'
_computing_structure_solution 'olex2.solve 1.5 (Bourhis et al., 2015)'
_diffrn_ambient_temperature 100.00
_diffrn_measured_fraction_theta_full 0.9771
_diffrn_measured_fraction_theta_max 0.9820
_diffrn_measurement_device_type 'Bruker APEX-II CCD'
_diffrn_measurement_method '\f and \w scans'
_diffrn_radiation_type 'Mo K\a'
_diffrn_radiation_wavelength 0.71073
_diffrn_reflns_av_R_equivalents 0.0487
_diffrn_reflns_av_unetI/netI 0.0173
_diffrn_reflns_Laue_measured_fraction_full 0.9771
_diffrn_reflns_Laue_measured_fraction_max 0.9820
_diffrn_reflns_limit_h_max 12
_diffrn_reflns_limit_h_min -12
_diffrn_reflns_limit_k_max 10
_diffrn_reflns_limit_k_min -10
_diffrn_reflns_limit_l_max 49
_diffrn_reflns_limit_l_min -48
_diffrn_reflns_number 64808
_diffrn_reflns_point_group_measured_fraction_full 0.9771
_diffrn_reflns_point_group_measured_fraction_max 0.9820
_diffrn_reflns_theta_full 25.2417
_diffrn_reflns_theta_max 27.95
_diffrn_reflns_theta_min 3.71
_diffrn_source_current 1.4
_diffrn_source_power 0.07
_diffrn_source_voltage 50.0
_diffrn_standards_number 0
_exptl_absorpt_coefficient_mu 0.089
_exptl_absorpt_correction_T_max 0.7456
_exptl_absorpt_correction_T_min 0.7138
_exptl_absorpt_correction_type none
_exptl_absorpt_process_details
;
SADABS-2016/2 (Bruker,2016/2) was used for absorption correction.
wR2(int) was 0.0956 before and 0.0553 after correction.
The Ratio of minimum to maximum transmission is 0.9573.
The \l/2 correction factor is Not present.
;
_exptl_crystal_colour 'clear light colourless'
_exptl_crystal_colour_lustre clear
_exptl_crystal_colour_modifier light
_exptl_crystal_colour_primary colourless
_exptl_crystal_density_diffrn 1.294
_exptl_crystal_description needle
_exptl_crystal_F_000 1176.770
_exptl_crystal_size_max 0.13
_exptl_crystal_size_mid 0.1
_exptl_crystal_size_min 0.08
_refine_diff_density_max 0.3223
_refine_diff_density_min -0.2770
_refine_diff_density_rms 0.0402
_refine_ls_d_res_high 0.7582
_refine_ls_d_res_low 5.4969
_refine_ls_goodness_of_fit_ref 0.9387
_refine_ls_hydrogen_treatment constr
_refine_ls_matrix_type full
_refine_ls_number_constraints 30
_refine_ls_number_parameters 183
_refine_ls_number_reflns 3325
_refine_ls_number_restraints 0
_refine_ls_restrained_S_all 0.9387
_refine_ls_R_factor_all 0.0441
_refine_ls_R_factor_gt 0.0408
_refine_ls_shift/su_max 0.0004
_refine_ls_shift/su_mean 0.0000
_refine_ls_structure_factor_coef Fsqd
_refine_ls_weighting_details 'w=1/[\s^2^(Fo^2^)+(0.0633P)^2^+1.3620P] where P=(Fo^2^+2Fc^2^)/3'
_refine_ls_weighting_scheme calc
_refine_ls_wR_factor_gt 0.1075
_refine_ls_wR_factor_ref 0.1108
_reflns_Friedel_coverage 0.0
_reflns_limit_h_max 12
_reflns_limit_h_min 0
_reflns_limit_k_max 10
_reflns_limit_k_min 0
_reflns_limit_l_max 48
_reflns_limit_l_min 0
_reflns_number_gt 3059
_reflns_number_total 3325
_reflns_threshold_expression I>=2u(I)
_cod_data_source_file d5ob01964h2.cif
_cod_data_source_block F1_a
_cod_original_sg_symbol_H-M Pbca
_cod_database_code 7160994
_olex2_refinement_description
;
1. Fixed Uiso
 At 1.2 times of:
  All C(H) groups, All C(H,H) groups
 At 1.5 times of:
  All C(H,H,H) groups
2.a Ternary CH refined with riding coordinates:
 C00G(H00k)
2.b Secondary CH2 refined with riding coordinates:
 C009(H00a,H00b), C00D(H00f,H00g), C00F(H00i,H00j), C00J(H00o,H00p)
2.c Aromatic/amide H refined with riding coordinates:
 C00A(H00c), C00B(H00d), C00C(H00e), C00E(H00h)
2.d Idealised Me refined as rotating group:
 C00I(H00l,H00m,H00n), C00K(H00q,H00r,H00s)
;
_olex2_exptl_crystal_mounting_method Lalit
_olex2_submission_special_instructions 'No special instructions were received'

loop_
_space_group_symop_id
_space_group_symop_operation_xyz
1 x,y,z
2 x+1/2,-y+1/2,-z
3 -x,y+1/2,-z+1/2
4 -x+1/2,-y,z+1/2
5 -x,-y,-z
6 -x-1/2,y-1/2,z
7 x,-y-1/2,z-1/2
8 x-1/2,y,-z-1/2

loop_
_atom_site_label
_atom_site_type_symbol
_atom_site_fract_x
_atom_site_fract_y
_atom_site_fract_z
_atom_site_U_iso_or_equiv
_atom_site_adp_type
_atom_site_occupancy
_atom_site_refinement_flags_posn
O001 O 0.29788(8) 0.58772(9) 0.61413(2) 0.02115(18) Uani 1.000000 .
O002 O 0.14913(10) 0.49920(12) 0.55533(2) 0.0344(2) Uani 1.000000 .
O003 O 0.02342(10) 0.73401(12) 0.55589(2) 0.0358(2) Uani 1.000000 .
N004 N 0.35644(9) 0.68349(10) 0.67247(2) 0.01877(19) Uani 1.000000 .
C005 C 0.39332(11) 0.66174(12) 0.63671(3) 0.0191(2) Uani 1.000000 .
C006 C 0.58228(11) 0.78311(12) 0.66284(3) 0.0201(2) Uani 1.000000 .
C007 C 0.47289(10) 0.75854(12) 0.68912(3) 0.0183(2) Uani 1.000000 .
C008 C 0.52982(11) 0.71789(13) 0.62947(3) 0.0213(2) Uani 1.000000 .
C009 C 0.21704(10) 0.63939(12) 0.68832(3) 0.0198(2) Uani 1.000000 .
H00a H 0.20342(10) 0.52044(12) 0.68607(3) 0.0237(3) Uiso 1.000000 R
H00b H 0.21900(10) 0.66608(12) 0.71427(3) 0.0237(3) Uiso 1.000000 R
C00A C 0.48818(11) 0.81200(12) 0.72450(3) 0.0211(2) Uani 1.000000 .
H00c H 0.41587(11) 0.79043(12) 0.74209(3) 0.0253(3) Uiso 1.000000 R
C00B C 0.70708(11) 0.87147(13) 0.67231(3) 0.0242(2) Uani 1.000000 .
H00d H 0.78126(11) 0.89110(13) 0.65508(3) 0.0290(3) Uiso 1.000000 R
C00C C 0.61344(12) 0.89804(13) 0.73294(3) 0.0243(2) Uani 1.000000 .
H00e H 0.62676(12) 0.93638(13) 0.75681(3) 0.0292(3) Uiso 1.000000 R
C00D C 0.05183(11) 0.66607(13) 0.63310(3) 0.0227(2) Uani 1.000000 .
H00f H 0.02587(11) 0.54943(13) 0.63440(3) 0.0272(3) Uiso 1.000000 R
H00g H -0.03505(11) 0.72555(13) 0.62452(3) 0.0272(3) Uiso 1.000000 R
C00E C 0.72074(11) 0.92973(14) 0.70711(3) 0.0260(2) Uani 1.000000 .
H00h H 0.80380(11) 0.99188(14) 0.71354(3) 0.0312(3) Uiso 1.000000 R
C00F C 0.08794(11) 0.72518(13) 0.67102(3) 0.0215(2) Uani 1.000000 .
H00i H 0.00150(11) 0.70952(13) 0.68648(3) 0.0258(3) Uiso 1.000000 R
H00j H 0.10854(11) 0.84322(13) 0.67005(3) 0.0258(3) Uiso 1.000000 R
C00G C 0.17261(11) 0.68655(12) 0.60539(3) 0.0204(2) Uani 1.000000 .
H00k H 0.20140(11) 0.80349(12) 0.60359(3) 0.0245(3) Uiso 1.000000 R
C00H C 0.11789(12) 0.62593(14) 0.56931(3) 0.0256(2) Uani 1.000000 .
C00I C 0.60506(13) 0.71733(16) 0.59390(3) 0.0310(3) Uani 1.000000 .
H00l H 0.6925(6) 0.6495(10) 0.59535(8) 0.0465(4) Uiso 1.000000 GR
H00m H 0.5395(4) 0.6734(12) 0.57554(6) 0.0465(4) Uiso 1.000000 GR
H00n H 0.6326(10) 0.8287(2) 0.58746(13) 0.0465(4) Uiso 1.000000 GR
C00J C -0.04575(15) 0.6886(2) 0.52220(4) 0.0496(4) Uani 1.000000 .
H00o H 0.02821(15) 0.6759(2) 0.50308(4) 0.0595(5) Uiso 1.000000 R
H00p H -0.09805(15) 0.5842(2) 0.52498(4) 0.0595(5) Uiso 1.000000 R
C00K C -0.1497(2) 0.8206(3) 0.51260(5) 0.0787(8) Uani 1.000000 .
H00q H -0.1935(15) 0.7971(12) 0.4892(2) 0.1181(12) Uiso 1.000000 GR
H00r H -0.2261(12) 0.8271(16) 0.5309(3) 0.1181(12) Uiso 1.000000 GR
H00s H -0.0977(4) 0.9245(5) 0.5114(5) 0.1181(12) Uiso 1.000000 GR

loop_
_atom_site_aniso_label
_atom_site_aniso_U_11
_atom_site_aniso_U_22
_atom_site_aniso_U_33
_atom_site_aniso_U_12
_atom_site_aniso_U_13
_atom_site_aniso_U_23
O001 0.0211(4) 0.0184(3) 0.0239(4) 0.0019(3) -0.0036(3) -0.0028(3)
O002 0.0382(5) 0.0393(5) 0.0257(4) -0.0024(4) -0.0030(3) -0.0074(4)
O003 0.0301(4) 0.0460(5) 0.0313(5) 0.0018(4) -0.0102(3) 0.0077(4)
N004 0.0171(4) 0.0183(4) 0.0210(4) -0.0007(3) 0.0001(3) -0.0001(3)
C005 0.0200(5) 0.0162(4) 0.0212(5) 0.0027(4) -0.0006(4) -0.0001(4)
C006 0.0175(5) 0.0188(5) 0.0240(5) 0.0032(4) -0.0004(4) 0.0038(4)
C007 0.0159(4) 0.0152(4) 0.0239(5) 0.0019(3) -0.0017(4) 0.0024(3)
C008 0.0182(5) 0.0221(5) 0.0236(5) 0.0039(4) 0.0003(4) 0.0015(4)
C009 0.0179(5) 0.0187(4) 0.0227(5) -0.0016(4) 0.0014(4) 0.0023(4)
C00A 0.0209(5) 0.0192(5) 0.0232(5) 0.0021(4) -0.0021(4) 0.0016(4)
C00B 0.0163(5) 0.0253(5) 0.0309(6) 0.0008(4) -0.0020(4) 0.0067(4)
C00C 0.0252(5) 0.0219(5) 0.0259(5) 0.0014(4) -0.0076(4) 0.0005(4)
C00D 0.0184(5) 0.0242(5) 0.0255(5) -0.0023(4) -0.0014(4) -0.0001(4)
C00E 0.0200(5) 0.0239(5) 0.0342(6) -0.0026(4) -0.0074(4) 0.0046(4)
C00F 0.0176(5) 0.0216(5) 0.0253(5) -0.0001(4) 0.0004(4) -0.0002(4)
C00G 0.0196(5) 0.0174(4) 0.0243(5) -0.0003(4) -0.0023(4) 0.0015(4)
C00H 0.0223(5) 0.0310(6) 0.0234(5) -0.0057(4) -0.0011(4) 0.0044(4)
C00I 0.0239(5) 0.0432(7) 0.0259(5) 0.0027(5) 0.0045(4) 0.0013(5)
C00J 0.0299(6) 0.0932(13) 0.0256(6) -0.0003(7) -0.0081(5) 0.0088(7)
C00K 0.0429(9) 0.152(2) 0.0413(9) 0.0301(12) -0.0038(7) 0.0328(11)

loop_
_atom_type_symbol
_atom_type_scat_dispersion_real
_atom_type_scat_dispersion_imag
_atom_type_scat_Cromer_Mann_a1
_atom_type_scat_Cromer_Mann_a2
_atom_type_scat_Cromer_Mann_a3
_atom_type_scat_Cromer_Mann_a4
_atom_type_scat_Cromer_Mann_b1
_atom_type_scat_Cromer_Mann_b2
_atom_type_scat_Cromer_Mann_b3
_atom_type_scat_Cromer_Mann_b4
_atom_type_scat_Cromer_Mann_c
_atom_type_scat_source
_atom_type_scat_dispersion_source
C 0.00313 0.00162 2.31000 1.02000 1.58860 0.86500 20.84390 10.20750 0.56870 51.65120 0.21560 'International Tables Volume C Table 6.1.1.4 (pp. 500-502)' 'Brennan, Cowan, Rev. Sci. Instrum., 1992, 63, 850'
H 0.00000 0.00000 0.49300 0.32291 0.14019 0.04081 10.51090 26.12570 3.14236 57.79970 0.00304 'International Tables Volume C Table 6.1.1.4 (pp. 500-502)' 'Brennan, Cowan, Rev. Sci. Instrum., 1992, 63, 850'
N 0.00612 0.00332 12.21260 3.13220 2.01250 1.16630 0.00570 9.89330 28.99750 0.58260 -11.52900 'International Tables Volume C Table 6.1.1.4 (pp. 500-502)' 'Brennan, Cowan, Rev. Sci. Instrum., 1992, 63, 850'
O 0.01085 0.00610 3.04850 2.28680 1.54630 0.86700 13.27710 5.70110 0.32390 32.90890 0.25080 'International Tables Volume C Table 6.1.1.4 (pp. 500-502)' 'Brennan, Cowan, Rev. Sci. Instrum., 1992, 63, 850'

loop_
_geom_angle_atom_site_label_1
_geom_angle_atom_site_label_2
_geom_angle_atom_site_label_3
_geom_angle
_geom_angle_site_symmetry_1
_geom_angle_site_symmetry_3
_geom_angle_publ_flag
C00G O001 C005 113.68(8) . . ?
C00J O003 C00H 115.75(11) . . ?
C007 N004 C005 107.35(8) . . ?
C009 N004 C005 124.91(9) . . ?
C009 N004 C007 127.70(9) . . ?
N004 C005 O001 119.56(9) . . ?
C008 C005 O001 128.62(10) . . ?
C008 C005 N004 111.79(9) . . ?
C008 C006 C007 107.72(9) . . ?
C00B C006 C007 118.78(10) . . ?
C00B C006 C008 133.26(10) . . ?
C006 C007 N004 107.74(9) . . ?
C00A C007 N004 129.91(9) . . ?
C00A C007 C006 122.29(9) . . ?
C006 C008 C005 105.38(9) . . ?
C00I C008 C005 126.88(10) . . ?
C00I C008 C006 127.69(10) . . ?
H00a C009 N004 108.86(5) . . ?
H00b C009 N004 108.86(5) . . ?
H00b C009 H00a 107.7 . . ?
C00F C009 N004 113.55(8) . . ?
C00F C009 H00a 108.86(5) . . ?
C00F C009 H00b 108.86(6) . . ?
H00c C00A C007 121.37(6) . . ?
C00C C00A C007 117.26(10) . . ?
C00C C00A H00c 121.37(6) . . ?
H00d C00B C006 120.41(6) . . ?
C00E C00B C006 119.18(10) . . ?
C00E C00B H00d 120.41(6) . . ?
H00e C00C C00A 119.19(6) . . ?
C00E C00C C00A 121.61(10) . . ?
C00E C00C H00e 119.19(6) . . ?
H00g C00D H00f 107.5 . . ?
C00F C00D H00f 108.41(6) . . ?
C00F C00D H00g 108.41(6) . . ?
C00G C00D H00f 108.41(6) . . ?
C00G C00D H00g 108.41(6) . . ?
C00G C00D C00F 115.48(8) . . ?
C00C C00E C00B 120.79(10) . . ?
H00h C00E C00B 119.60(6) . . ?
H00h C00E C00C 119.60(6) . . ?
C00D C00F C009 114.32(9) . . ?
H00i C00F C009 108.68(5) . . ?
H00i C00F C00D 108.68(5) . . ?
H00j C00F C009 108.68(5) . . ?
H00j C00F C00D 108.68(6) . . ?
H00j C00F H00i 107.6 . . ?
C00D C00G O001 111.49(8) . . ?
H00k C00G O001 110.16(5) . . ?
H00k C00G C00D 110.16(6) . . ?
C00H C00G O001 106.15(8) . . ?
C00H C00G C00D 108.64(8) . . ?
C00H C00G H00k 110.16(6) . . ?
O003 C00H O002 124.78(11) . . ?
C00G C00H O002 126.10(10) . . ?
C00G C00H O003 109.07(10) . . ?
H00l C00I C008 109.5 . . ?
H00m C00I C008 109.5 . . ?
H00m C00I H00l 109.5 . . ?
H00n C00I C008 109.5 . . ?
H00n C00I H00l 109.5 . . ?
H00n C00I H00m 109.5 . . ?
H00o C00J O003 110.22(7) . . ?
H00p C00J O003 110.22(8) . . ?
H00p C00J H00o 108.5 . . ?
C00K C00J O003 107.45(15) . . ?
C00K C00J H00o 110.22(9) . . ?
C00K C00J H00p 110.22(12) . . ?
H00q C00K C00J 109.5 . . ?
H00r C00K C00J 109.5 . . ?
H00r C00K H00q 109.5 . . ?
H00s C00K C00J 109.5 . . ?
H00s C00K H00q 109.5 . . ?
H00s C00K H00r 109.5 . . ?

loop_
_geom_bond_atom_site_label_1
_geom_bond_atom_site_label_2
_geom_bond_distance
_geom_bond_site_symmetry_2
_geom_bond_publ_flag
O001 C005 1.3591(12) . ?
O001 C00G 1.4473(12) . ?
O002 C00H 1.2000(15) . ?
O003 C00H 1.3398(14) . ?
O003 C00J 1.4544(16) . ?
N004 C005 1.3845(13) . ?
N004 C007 1.3830(13) . ?
N004 C009 1.4574(12) . ?
C005 C008 1.3649(14) . ?
C006 C007 1.4177(14) . ?
C006 C008 1.4358(15) . ?
C006 C00B 1.4039(15) . ?
C007 C00A 1.3946(14) . ?
C008 C00I 1.4934(15) . ?
C009 H00a 0.9900 . ?
C009 H00b 0.9900 . ?
C009 C00F 1.5242(14) . ?
C00A H00c 0.9500 . ?
C00A C00C 1.3884(15) . ?
C00B H00d 0.9500 . ?
C00B C00E 1.3863(16) . ?
C00C H00e 0.9500 . ?
C00C C00E 1.4020(16) . ?
C00D H00f 0.9900 . ?
C00D H00g 0.9900 . ?
C00D C00F 1.5283(14) . ?
C00D C00G 1.5251(14) . ?
C00E H00h 0.9500 . ?
C00F H00i 0.9900 . ?
C00F H00j 0.9900 . ?
C00G H00k 1.0000 . ?
C00G C00H 1.5177(15) . ?
C00I H00l 0.9800 . ?
C00I H00m 0.9800 . ?
C00I H00n 0.9800 . ?
C00J H00o 0.9900 . ?
C00J H00p 0.9900 . ?
C00J C00K 1.490(2) . ?
C00K H00q 0.9800 . ?
C00K H00r 0.9800 . ?
C00K H00s 0.9800 . ?

loop_
_geom_torsion_atom_site_label_1
_geom_torsion_atom_site_label_2
_geom_torsion_atom_site_label_3
_geom_torsion_atom_site_label_4
_geom_torsion
_geom_torsion_site_symmetry_1
_geom_torsion_site_symmetry_2
_geom_torsion_site_symmetry_3
_geom_torsion_site_symmetry_4
_geom_torsion_publ_flag
O001 C005 N004 C007 179.07(9) . . . . ?
O001 C005 N004 C009 -3.06(11) . . . . ?
O001 C005 C008 C006 -179.45(11) . . . . ?
O001 C005 C008 C00I 2.89(14) . . . . ?
O001 C00G C00D C00F 64.68(9) . . . . ?
O001 C00G C00H O002 16.18(10) . . . . ?
O001 C00G C00H O003 -166.32(8) . . . . ?
O002 C00H O003 C00J 1.08(14) . . . . ?
O002 C00H C00G C00D -103.84(12) . . . . ?
O003 C00H C00G C00D 73.66(9) . . . . ?
N004 C005 O001 C00G 71.70(10) . . . . ?
N004 C005 C008 C006 -1.27(9) . . . . ?
N004 C005 C008 C00I -178.94(9) . . . . ?
N004 C007 C006 C008 -0.95(9) . . . . ?
N004 C007 C006 C00B 174.12(8) . . . . ?
N004 C007 C00A C00C -173.92(11) . . . . ?
N004 C009 C00F C00D 71.33(9) . . . . ?
C005 O001 C00G C00D -87.00(9) . . . . ?
C005 O001 C00G C00H 154.85(9) . . . . ?
C005 N004 C007 C006 0.18(9) . . . . ?
C005 N004 C007 C00A 177.32(8) . . . . ?
C005 N004 C009 C00F -59.32(10) . . . . ?
C005 C008 C006 C007 1.34(9) . . . . ?
C005 C008 C006 C00B -172.72(8) . . . . ?
C006 C007 N004 C009 -177.61(7) . . . . ?
C006 C007 C00A C00C 2.85(11) . . . . ?
C006 C00B C00E C00C 1.53(12) . . . . ?
C007 N004 C005 C008 0.71(9) . . . . ?
C007 N004 C009 C00F 118.12(10) . . . . ?
C007 C006 C008 C00I 178.98(8) . . . . ?
C007 C006 C00B C00E 1.01(11) . . . . ?
C007 C00A C00C C00E -0.22(11) . . . . ?
C008 C005 O001 C00G -110.25(11) . . . . ?
C008 C005 N004 C009 178.58(8) . . . . ?
C008 C006 C007 C00A -178.35(8) . . . . ?
C008 C006 C00B C00E 174.55(12) . . . . ?
C009 N004 C007 C00A -0.47(12) . . . . ?
C009 C00F C00D C00G -60.24(9) . . . . ?
C00A C007 C006 C00B -3.28(11) . . . . ?
C00A C00C C00E C00B -1.97(12) . . . . ?
C00B C006 C008 C00I 4.92(15) . . . . ?
C00F C00D C00G C00H -178.68(9) . . . . ?
C00G C00H O003 C00J -176.46(10) . . . . ?
C00H O003 C00J C00K 177.99(13) . . . . ?
